data_2216302
loop_
_publ_author_name
'Neuba, Adam'
'Fl\"orke, Ulrich'
'Henkel, Gerald'

_publ_section_title
;
 1,1,3,3-Tetramethyl-2-[2-(tritylsulfanyl)ethyl]guanidine
;
_journal_coeditor_code BT2594
_journal_issue 12
_journal_name_full 'Acta Crystallographica Section E'
_journal_page_first o4683
_journal_page_last o4683
_journal_paper_doi 10.1107/S1600536807056759
_journal_volume 63
_journal_year 2007
_chemical_formula_iupac 'C26 H31 N3 S'
_chemical_formula_moiety 'C26 H31 N3 S'
_chemical_formula_sum 'C26 H31 N3 S'
_chemical_formula_weight 417.60
_chemical_name_systematic
;
1,1,3,3-Tetramethyl-2-[2-(tritylsulfanyl)ethyl]guanidine
;
_space_group_IT_number 14
_symmetry_cell_setting monoclinic
_symmetry_space_group_name_Hall '-P 2ybc'
_symmetry_space_group_name_H-M 'P 1 21/c 1'
_atom_sites_solution_hydrogens difmap
_atom_sites_solution_primary direct
_atom_sites_solution_secondary difmap
_audit_creation_method SHELXL-97
_cell_angle_alpha 90.00
_cell_angle_beta 101.0630(10)
_cell_angle_gamma 90.00
_cell_formula_units_Z 4
_cell_length_a 11.7059(6)
_cell_length_b 13.8102(7)
_cell_length_c 14.2886(7)
_cell_measurement_reflns_used 4979
_cell_measurement_temperature 120(2)
_cell_measurement_theta_max 28.31
_cell_measurement_theta_min 2.53
_cell_volume 2267.0(2)
_computing_cell_refinement 'SAINT (Bruker, 2002)'
_computing_data_collection 'SMART (Bruker, 2002)'
_computing_data_reduction 'SAINT (Bruker, 2002)'
_computing_molecular_graphics 'SHELXTL (Bruker, 2002)'
_computing_publication_material 'SHELXTL (Bruker, 2002)'
_computing_structure_refinement 'SHELXTL (Bruker, 2002)'
_computing_structure_solution 'SHELXTL (Bruker, 2002)'
_diffrn_ambient_temperature 120(2)
_diffrn_measured_fraction_theta_full 0.995
_diffrn_measured_fraction_theta_max 0.995
_diffrn_measurement_device_type 'Bruker AXS SMART APEX'
_diffrn_measurement_method '\f and \w scans'
_diffrn_radiation_monochromator graphite
_diffrn_radiation_source 'sealed tube'
_diffrn_radiation_type MoK\a
_diffrn_radiation_wavelength 0.71073
_diffrn_reflns_av_R_equivalents 0.0609
_diffrn_reflns_av_sigmaI/netI 0.0598
_diffrn_reflns_limit_h_max 12
_diffrn_reflns_limit_h_min -15
_diffrn_reflns_limit_k_max 18
_diffrn_reflns_limit_k_min -18
_diffrn_reflns_limit_l_max 18
_diffrn_reflns_limit_l_min -18
_diffrn_reflns_number 19345
_diffrn_reflns_theta_full 27.88
_diffrn_reflns_theta_max 27.88
_diffrn_reflns_theta_min 1.77
_diffrn_standards_decay_% 0
_diffrn_standards_interval_time 430
_diffrn_standards_number 4966
_exptl_absorpt_coefficient_mu 0.160
_exptl_absorpt_correction_T_max 0.9511
_exptl_absorpt_correction_T_min 0.9052
_exptl_absorpt_correction_type multi-scan
_exptl_absorpt_process_details '(SADABS; Bruker, 2002)'
_exptl_crystal_colour colourless
_exptl_crystal_density_diffrn 1.224
_exptl_crystal_density_method 'not measured'
_exptl_crystal_description block
_exptl_crystal_F_000 896
_exptl_crystal_size_max 0.43
_exptl_crystal_size_mid 0.40
_exptl_crystal_size_min 0.32
_refine_diff_density_max 0.430
_refine_diff_density_min -0.353
_refine_ls_extinction_method none
_refine_ls_goodness_of_fit_ref 1.038
_refine_ls_hydrogen_treatment constr
_refine_ls_matrix_type full
_refine_ls_number_parameters 271
_refine_ls_number_reflns 5380
_refine_ls_number_restraints 0
_refine_ls_restrained_S_all 1.038
_refine_ls_R_factor_all 0.0635
_refine_ls_R_factor_gt 0.0486
_refine_ls_shift/su_max 0.000
_refine_ls_shift/su_mean 0.000
_refine_ls_structure_factor_coef Fsqd
_refine_ls_weighting_details 'calc w=1/[\s^2^(Fo^2^)+(0.0861P)^2^+0.0286P] where P=(Fo^2^+2Fc^2^)/3'
_refine_ls_weighting_scheme calc
_refine_ls_wR_factor_gt 0.1297
_refine_ls_wR_factor_ref 0.1419
_reflns_number_gt 4306
_reflns_number_total 5380
_reflns_threshold_expression I>2\s(I)
_cod_data_source_file bt2594.cif
_cod_data_source_block I
_cod_original_sg_symbol_H-M 'P 21/c'
_cod_database_code 2216302
_cod_database_fobs_code 2216302

loop_
_symmetry_equiv_pos_as_xyz
'x, y, z'
'-x, y+1/2, -z+1/2'
'-x, -y, -z'
'x, -y-1/2, z-1/2'

loop_
_atom_site_type_symbol
_atom_site_label
_atom_site_fract_x
_atom_site_fract_y
_atom_site_fract_z
_atom_site_U_iso_or_equiv
_atom_site_adp_type
_atom_site_calc_flag
_atom_site_refinement_flags
_atom_site_occupancy
S S1 0.37632(4) 0.13069(3) 0.25946(3) 0.01926(13) Uani d . 1
N N1 0.56201(12) 0.20942(9) 0.43375(9) 0.0192(3) Uani d . 1
N N2 0.63255(12) 0.22038(9) 0.60122(9) 0.0214(3) Uani d . 1
N N3 0.70913(12) 0.31770(9) 0.49347(9) 0.0219(3) Uani d . 1
C C1 0.63107(14) 0.24506(10) 0.50601(10) 0.0183(3) Uani d . 1
C C2 0.65769(17) 0.12119(12) 0.63128(13) 0.0285(4) Uani d . 1
H H2A 0.6397 0.0782 0.5758 0.043 Uiso calc R 1
H H2B 0.6101 0.1031 0.6779 0.043 Uiso calc R 1
H H2C 0.7403 0.1152 0.6604 0.043 Uiso calc R 1
C C3 0.65892(16) 0.29261(12) 0.67636(11) 0.0258(4) Uani d . 1
H H3A 0.7421 0.2902 0.7045 0.039 Uiso calc R 1
H H3B 0.6133 0.2792 0.7257 0.039 Uiso calc R 1
H H3C 0.6391 0.3571 0.6495 0.039 Uiso calc R 1
C C4 0.69383(18) 0.36216(12) 0.39961(12) 0.0302(4) Uani d . 1
H H4A 0.7220 0.3179 0.3554 0.045 Uiso calc R 1
H H4B 0.7381 0.4228 0.4039 0.045 Uiso calc R 1
H H4C 0.6111 0.3758 0.3763 0.045 Uiso calc R 1
C C5 0.83118(15) 0.30039(13) 0.53613(14) 0.0304(4) Uani d . 1
H H5A 0.8360 0.2663 0.5969 0.046 Uiso calc R 1
H H5B 0.8721 0.3625 0.5473 0.046 Uiso calc R 1
H H5C 0.8673 0.2608 0.4928 0.046 Uiso calc R 1
C C6 0.46551(15) 0.14912(11) 0.45075(11) 0.0206(3) Uani d . 1
H H6A 0.4501 0.1625 0.5153 0.025 Uiso calc R 1
H H6B 0.4870 0.0800 0.4481 0.025 Uiso calc R 1
C C7 0.35577(15) 0.16880(11) 0.37683(11) 0.0210(3) Uani d . 1
H H7A 0.3375 0.2388 0.3758 0.025 Uiso calc R 1
H H7B 0.2894 0.1332 0.3941 0.025 Uiso calc R 1
C C8 0.25120(13) 0.18796(10) 0.17909(10) 0.0166(3) Uani d . 1
C C11 0.14460(14) 0.17146(11) 0.22436(10) 0.0180(3) Uani d . 1
C C12 0.08681(15) 0.24665(12) 0.26000(11) 0.0227(4) Uani d . 1
H H12A 0.1092 0.3116 0.2511 0.027 Uiso calc R 1
C C13 -0.00305(16) 0.22864(13) 0.30841(12) 0.0304(4) Uani d . 1
H H13A -0.0409 0.2813 0.3326 0.036 Uiso calc R 1
C C14 -0.03812(17) 0.13497(14) 0.32186(13) 0.0314(4) Uani d . 1
H H14A -0.1005 0.1229 0.3541 0.038 Uiso calc R 1
C C15 0.01944(16) 0.05859(13) 0.28734(12) 0.0282(4) Uani d . 1
H H15A -0.0031 -0.0062 0.2968 0.034 Uiso calc R 1
C C16 0.10907(15) 0.07632(11) 0.23935(11) 0.0230(4) Uani d . 1
H H16A 0.1474 0.0234 0.2161 0.028 Uiso calc R 1
C C21 0.27182(14) 0.29662(10) 0.16190(11) 0.0185(3) Uani d . 1
C C22 0.19375(16) 0.34473(11) 0.09053(12) 0.0252(4) Uani d . 1
H H22A 0.1304 0.3101 0.0540 0.030 Uiso calc R 1
C C23 0.20778(18) 0.44233(12) 0.07244(13) 0.0321(4) Uani d . 1
H H23A 0.1546 0.4738 0.0233 0.039 Uiso calc R 1
C C24 0.29889(18) 0.49393(12) 0.12566(14) 0.0326(4) Uani d . 1
H H24A 0.3076 0.5610 0.1140 0.039 Uiso calc R 1
C C25 0.37728(17) 0.44727(12) 0.19593(13) 0.0293(4) Uani d . 1
H H25A 0.4404 0.4824 0.2322 0.035 Uiso calc R 1
C C26 0.36434(16) 0.34860(11) 0.21394(12) 0.0233(4) Uani d . 1
H H26A 0.4191 0.3170 0.2620 0.028 Uiso calc R 1
C C31 0.24462(15) 0.13587(10) 0.08293(11) 0.0177(3) Uani d . 1
C C32 0.13857(15) 0.10574(11) 0.02863(11) 0.0208(3) Uani d . 1
H H32A 0.0688 0.1151 0.0521 0.025 Uiso calc R 1
C C33 0.13434(16) 0.06201(11) -0.05986(11) 0.0255(4) Uani d . 1
H H33A 0.0615 0.0421 -0.0963 0.031 Uiso calc R 1
C C34 0.23468(16) 0.04730(11) -0.09500(11) 0.0262(4) Uani d . 1
H H34A 0.2315 0.0166 -0.1550 0.031 Uiso calc R 1
C C35 0.34038(16) 0.07776(12) -0.04186(12) 0.0261(4) Uani d . 1
H H35A 0.4100 0.0678 -0.0655 0.031 Uiso calc R 1
C C36 0.34505(15) 0.12277(11) 0.04577(11) 0.0221(4) Uani d . 1
H H36A 0.4177 0.1449 0.0807 0.027 Uiso calc R 1

loop_
_atom_site_aniso_label
_atom_site_aniso_U_11
_atom_site_aniso_U_22
_atom_site_aniso_U_33
_atom_site_aniso_U_12
_atom_site_aniso_U_13
_atom_site_aniso_U_23
S1 0.0185(2) 0.0212(2) 0.0170(2) 0.00201(14) 0.00065(16) -0.00119(14)
N1 0.0197(7) 0.0192(6) 0.0183(6) -0.0034(5) 0.0029(5) -0.0001(5)
N2 0.0240(8) 0.0220(6) 0.0164(6) -0.0020(5) -0.0004(5) 0.0007(5)
N3 0.0217(8) 0.0252(6) 0.0190(7) -0.0079(5) 0.0043(6) -0.0014(5)
C1 0.0193(9) 0.0185(7) 0.0173(7) 0.0015(6) 0.0038(6) 0.0004(5)
C2 0.0311(11) 0.0262(8) 0.0259(9) 0.0004(7) -0.0007(7) 0.0066(7)
C3 0.0252(10) 0.0322(8) 0.0192(8) -0.0032(7) 0.0025(7) -0.0046(6)
C4 0.0392(12) 0.0290(9) 0.0244(9) -0.0121(7) 0.0107(8) 0.0002(7)
C5 0.0216(10) 0.0335(9) 0.0374(10) -0.0061(7) 0.0085(8) -0.0082(8)
C6 0.0223(9) 0.0213(7) 0.0167(8) -0.0047(6) 0.0001(6) 0.0010(6)
C7 0.0208(9) 0.0260(8) 0.0156(7) -0.0026(6) 0.0018(6) -0.0013(6)
C8 0.0162(8) 0.0161(6) 0.0166(7) 0.0005(5) 0.0008(6) -0.0004(5)
C11 0.0151(8) 0.0225(7) 0.0149(7) -0.0023(6) -0.0008(6) -0.0002(5)
C12 0.0201(9) 0.0254(7) 0.0229(8) -0.0034(6) 0.0046(7) -0.0029(6)
C13 0.0268(11) 0.0368(9) 0.0290(9) -0.0013(7) 0.0090(8) -0.0070(7)
C14 0.0233(10) 0.0470(11) 0.0254(9) -0.0090(8) 0.0087(7) 0.0000(8)
C15 0.0274(10) 0.0313(9) 0.0255(9) -0.0117(7) 0.0038(7) 0.0023(7)
C16 0.0229(9) 0.0226(7) 0.0220(8) -0.0044(6) 0.0007(7) -0.0005(6)
C21 0.0207(9) 0.0166(7) 0.0202(8) -0.0004(6) 0.0089(6) -0.0016(6)
C22 0.0281(10) 0.0218(7) 0.0260(9) 0.0025(7) 0.0062(7) 0.0003(6)
C23 0.0417(12) 0.0242(8) 0.0331(10) 0.0086(8) 0.0135(8) 0.0058(7)
C24 0.0430(12) 0.0180(7) 0.0443(11) -0.0001(7) 0.0267(9) 0.0007(7)
C25 0.0319(11) 0.0230(8) 0.0375(10) -0.0081(7) 0.0181(8) -0.0071(7)
C26 0.0245(9) 0.0226(7) 0.0244(8) -0.0040(6) 0.0086(7) -0.0024(6)
C31 0.0215(9) 0.0144(6) 0.0162(7) 0.0001(5) 0.0012(6) 0.0012(5)
C32 0.0184(9) 0.0222(7) 0.0213(8) 0.0014(6) 0.0025(6) -0.0002(6)
C33 0.0312(10) 0.0220(7) 0.0204(8) -0.0008(6) -0.0027(7) -0.0009(6)
C34 0.0395(11) 0.0209(7) 0.0181(8) 0.0009(7) 0.0058(7) -0.0018(6)
C35 0.0314(11) 0.0278(8) 0.0218(8) 0.0024(7) 0.0119(7) 0.0005(6)
C36 0.0230(10) 0.0231(7) 0.0202(8) -0.0019(6) 0.0039(7) 0.0005(6)

loop_
_atom_type_symbol
_atom_type_description
_atom_type_scat_dispersion_real
_atom_type_scat_dispersion_imag
_atom_type_scat_source
C C 0.0033 0.0016 'International Tables Vol C Tables 4.2.6.8 and 6.1.1.4'
H H 0.0000 0.0000 'International Tables Vol C Tables 4.2.6.8 and 6.1.1.4'
N N 0.0061 0.0033 'International Tables Vol C Tables 4.2.6.8 and 6.1.1.4'
S S 0.1246 0.1234 'International Tables Vol C Tables 4.2.6.8 and 6.1.1.4'

loop_
_geom_angle_atom_site_label_1
_geom_angle_atom_site_label_2
_geom_angle_atom_site_label_3
_geom_angle
C7 S1 C8 102.65(7)
C1 N1 C6 118.26(13)
C1 N2 C2 118.85(13)
C1 N2 C3 120.79(13)
C2 N2 C3 115.29(13)
C1 N3 C4 117.09(13)
C1 N3 C5 116.23(13)
C4 N3 C5 113.03(15)
N1 C1 N3 120.10(14)
N1 C1 N2 125.31(14)
N3 C1 N2 114.51(13)
N2 C2 H2A 109.5
N2 C2 H2B 109.5
H2A C2 H2B 109.5
N2 C2 H2C 109.5
H2A C2 H2C 109.5
H2B C2 H2C 109.5
N2 C3 H3A 109.5
N2 C3 H3B 109.5
H3A C3 H3B 109.5
N2 C3 H3C 109.5
H3A C3 H3C 109.5
H3B C3 H3C 109.5
N3 C4 H4A 109.5
N3 C4 H4B 109.5
H4A C4 H4B 109.5
N3 C4 H4C 109.5
H4A C4 H4C 109.5
H4B C4 H4C 109.5
N3 C5 H5A 109.5
N3 C5 H5B 109.5
H5A C5 H5B 109.5
N3 C5 H5C 109.5
H5A C5 H5C 109.5
H5B C5 H5C 109.5
N1 C6 C7 111.05(13)
N1 C6 H6A 109.4
C7 C6 H6A 109.4
N1 C6 H6B 109.4
C7 C6 H6B 109.4
H6A C6 H6B 108.0
C6 C7 S1 110.18(12)
C6 C7 H7A 109.6
S1 C7 H7A 109.6
C6 C7 H7B 109.6
S1 C7 H7B 109.6
H7A C7 H7B 108.1
C11 C8 C31 113.75(12)
C11 C8 C21 112.13(12)
C31 C8 C21 107.10(12)
C11 C8 S1 106.62(10)
C31 C8 S1 104.56(10)
C21 C8 S1 112.52(10)
C12 C11 C16 117.61(16)
C12 C11 C8 122.58(14)
C16 C11 C8 119.53(14)
C13 C12 C11 121.21(15)
C13 C12 H12A 119.4
C11 C12 H12A 119.4
C14 C13 C12 120.73(17)
C14 C13 H13A 119.6
C12 C13 H13A 119.6
C13 C14 C15 118.89(18)
C13 C14 H14A 120.6
C15 C14 H14A 120.6
C16 C15 C14 120.48(16)
C16 C15 H15A 119.8
C14 C15 H15A 119.8
C15 C16 C11 121.08(16)
C15 C16 H16A 119.5
C11 C16 H16A 119.5
C26 C21 C22 118.52(14)
C26 C21 C8 123.04(14)
C22 C21 C8 118.44(14)
C23 C22 C21 120.84(16)
C23 C22 H22A 119.6
C21 C22 H22A 119.6
C24 C23 C22 120.29(17)
C24 C23 H23A 119.9
C22 C23 H23A 119.9
C25 C24 C23 119.57(15)
C25 C24 H24A 120.2
C23 C24 H24A 120.2
C24 C25 C26 120.45(16)
C24 C25 H25A 119.8
C26 C25 H25A 119.8
C21 C26 C25 120.32(16)
C21 C26 H26A 119.8
C25 C26 H26A 119.8
C36 C31 C32 118.41(14)
C36 C31 C8 120.00(14)
C32 C31 C8 121.49(15)
C33 C32 C31 120.45(16)
C33 C32 H32A 119.8
C31 C32 H32A 119.8
C34 C33 C32 120.67(16)
C34 C33 H33A 119.7
C32 C33 H33A 119.7
C33 C34 C35 119.27(15)
C33 C34 H34A 120.4
C35 C34 H34A 120.4
C34 C35 C36 120.37(17)
C34 C35 H35A 119.8
C36 C35 H35A 119.8
C35 C36 C31 120.80(15)
C35 C36 H36A 119.6
C31 C36 H36A 119.6

loop_
_geom_bond_atom_site_label_1
_geom_bond_atom_site_label_2
_geom_bond_distance
S1 C7 1.8172(16)
S1 C8 1.8559(15)
N1 C1 1.2812(19)
N1 C6 1.461(2)
N2 C1 1.3993(19)
N2 C2 1.449(2)
N2 C3 1.455(2)
N3 C1 1.392(2)
N3 C4 1.454(2)
N3 C5 1.461(2)
C2 H2A 0.9800
C2 H2B 0.9800
C2 H2C 0.9800
C3 H3A 0.9800
C3 H3B 0.9800
C3 H3C 0.9800
C4 H4A 0.9800
C4 H4B 0.9800
C4 H4C 0.9800
C5 H5A 0.9800
C5 H5B 0.9800
C5 H5C 0.9800
C6 C7 1.523(2)
C6 H6A 0.9900
C6 H6B 0.9900
C7 H7A 0.9900
C7 H7B 0.9900
C8 C11 1.529(2)
C8 C31 1.540(2)
C8 C21 1.547(2)
C11 C12 1.388(2)
C11 C16 1.407(2)
C12 C13 1.388(3)
C12 H12A 0.9500
C13 C14 1.382(3)
C13 H13A 0.9500
C14 C15 1.392(3)
C14 H14A 0.9500
C15 C16 1.381(2)
C15 H15A 0.9500
C16 H16A 0.9500
C21 C26 1.390(2)
C21 C22 1.400(2)
C22 C23 1.388(2)
C22 H22A 0.9500
C23 C24 1.383(3)
C23 H23A 0.9500
C24 C25 1.383(3)
C24 H24A 0.9500
C25 C26 1.400(2)
C25 H25A 0.9500
C26 H26A 0.9500
C31 C36 1.391(2)
C31 C32 1.395(2)
C32 C33 1.394(2)
C32 H32A 0.9500
C33 C34 1.378(3)
C33 H33A 0.9500
C34 C35 1.387(3)
C34 H34A 0.9500
C35 C36 1.390(2)
C35 H35A 0.9500
C36 H36A 0.9500

loop_
_geom_hbond_atom_site_label_D
_geom_hbond_atom_site_label_H
_geom_hbond_atom_site_label_A
_geom_hbond_site_symmetry_A
_geom_hbond_distance_DH
_geom_hbond_distance_HA
_geom_hbond_distance_DA
_geom_hbond_angle_DHA
C25 H25A S1 2_655 0.95 2.95 3.7995(18) 149.2

loop_
_geom_torsion_atom_site_label_1
_geom_torsion_atom_site_label_2
_geom_torsion_atom_site_label_3
_geom_torsion_atom_site_label_4
_geom_torsion
C6 N1 C1 N3 -167.11(14)
C6 N1 C1 N2 9.7(2)
C4 N3 C1 N1 10.9(2)
C5 N3 C1 N1 -126.98(16)
C4 N3 C1 N2 -166.20(15)
C5 N3 C1 N2 55.91(19)
C2 N2 C1 N1 61.4(2)
C3 N2 C1 N1 -144.98(17)
C2 N2 C1 N3 -121.68(16)
C3 N2 C1 N3 32.0(2)
C1 N1 C6 C7 140.92(15)
N1 C6 C7 S1 66.04(15)
C8 S1 C7 C6 -166.43(10)
C7 S1 C8 C11 -43.94(11)
C7 S1 C8 C31 -164.72(10)
C7 S1 C8 C21 79.39(12)
C31 C8 C11 C12 -131.94(14)
C21 C8 C11 C12 -10.2(2)
S1 C8 C11 C12 113.35(14)
C31 C8 C11 C16 54.32(18)
C21 C8 C11 C16 176.04(13)
S1 C8 C11 C16 -60.39(15)
C16 C11 C12 C13 -0.2(2)
C8 C11 C12 C13 -174.07(14)
C11 C12 C13 C14 -0.5(3)
C12 C13 C14 C15 1.0(3)
C13 C14 C15 C16 -0.8(3)
C14 C15 C16 C11 0.2(2)
C12 C11 C16 C15 0.4(2)
C8 C11 C16 C15 174.43(14)
C11 C8 C21 C26 109.61(17)
C31 C8 C21 C26 -124.93(16)
S1 C8 C21 C26 -10.6(2)
C11 C8 C21 C22 -70.47(18)
C31 C8 C21 C22 54.98(19)
S1 C8 C21 C22 169.34(13)
C26 C21 C22 C23 -0.4(3)
C8 C21 C22 C23 179.65(15)
C21 C22 C23 C24 -0.7(3)
C22 C23 C24 C25 1.2(3)
C23 C24 C25 C26 -0.5(3)
C22 C21 C26 C25 1.1(2)
C8 C21 C26 C25 -179.03(15)
C24 C25 C26 C21 -0.6(3)
C11 C8 C31 C36 -163.15(13)
C21 C8 C31 C36 72.38(16)
S1 C8 C31 C36 -47.22(15)
C11 C8 C31 C32 20.51(19)
C21 C8 C31 C32 -103.96(16)
S1 C8 C31 C32 136.43(12)
C36 C31 C32 C33 1.2(2)
C8 C31 C32 C33 177.56(14)
C31 C32 C33 C34 0.4(2)
C32 C33 C34 C35 -0.9(2)
C33 C34 C35 C36 -0.1(2)
C34 C35 C36 C31 1.7(2)
C32 C31 C36 C35 -2.2(2)
C8 C31 C36 C35 -178.63(14)

loop_
_cod_related_entry_id
_cod_related_entry_database
_cod_related_entry_code
1 ChemSpider 21120498
